data_2223533
loop_
_publ_author_name
'Shi, Jian-You'
'Yang, Jin-Cheng'
'Yang, Jin-Liang'

_publ_section_title
;
 5-(4-Bromoanilinomethylene)-2,2-dimethyl-1,3-dioxane-4,6-dione
;
_journal_coeditor_code RK2160
_journal_issue 10
_journal_name_full 'Acta Crystallographica Section E'
_journal_page_first o2458
_journal_paper_doi 10.1107/S1600536809035776
_journal_volume 65
_journal_year 2009
_chemical_formula_iupac 'C13 H12 Br N O4'
_chemical_formula_moiety 'C13 H12 Br N O4'
_chemical_formula_sum 'C13 H12 Br N O4'
_chemical_formula_weight 326.14
_chemical_name_systematic
;
5-(4-Bromoanilinomethylene)-2,2-dimethyl-1,3-dioxane-4,6-dione
;
_space_group_IT_number 14
_symmetry_cell_setting monoclinic
_symmetry_space_group_name_Hall '-P 2ybc'
_symmetry_space_group_name_H-M 'P 1 21/c 1'
_atom_sites_solution_hydrogens mixed
_atom_sites_solution_primary direct
_atom_sites_solution_secondary difmap
_audit_creation_method SHELXL97
_cell_angle_alpha 90.00
_cell_angle_beta 105.24(3)
_cell_angle_gamma 90.00
_cell_formula_units_Z 4
_cell_length_a 13.837(3)
_cell_length_b 13.019(3)
_cell_length_c 7.4900(15)
_cell_measurement_reflns_used 4079
_cell_measurement_temperature 113(2)
_cell_measurement_theta_max 27.7
_cell_measurement_theta_min 2.2
_cell_volume 1301.8(5)
_computing_cell_refinement 'CrystalClear (Rigaku/MSC, 2005)'
_computing_data_collection 'CrystalClear (Rigaku/MSC, 2005)'
_computing_data_reduction 'CrystalClear (Rigaku/MSC, 2005)'
_computing_molecular_graphics 'ORTEP-3 (Farrugia, 1997)'
_computing_publication_material 'SHELXL97 (Sheldrick, 2008) and PLATON (Spek, 2009)'
_computing_structure_refinement 'SHELXL97 (Sheldrick, 2008)'
_computing_structure_solution 'SHELXS97 (Sheldrick, 2008)'
_diffrn_ambient_temperature 113(2)
_diffrn_detector_area_resol_mean 7.31
_diffrn_measured_fraction_theta_full 0.997
_diffrn_measured_fraction_theta_max 0.997
_diffrn_measurement_device_type 'Rigaku Saturn CCD area-detector'
_diffrn_measurement_method '\w and \f'
_diffrn_radiation_monochromator confocal
_diffrn_radiation_source 'rotating anode'
_diffrn_radiation_type MoK\a
_diffrn_radiation_wavelength 0.71073
_diffrn_reflns_av_R_equivalents 0.1131
_diffrn_reflns_av_sigmaI/netI 0.1513
_diffrn_reflns_limit_h_max 16
_diffrn_reflns_limit_h_min -16
_diffrn_reflns_limit_k_max 15
_diffrn_reflns_limit_k_min -15
_diffrn_reflns_limit_l_max 8
_diffrn_reflns_limit_l_min -7
_diffrn_reflns_number 9108
_diffrn_reflns_theta_full 25.02
_diffrn_reflns_theta_max 25.02
_diffrn_reflns_theta_min 2.18
_exptl_absorpt_coefficient_mu 3.167
_exptl_absorpt_correction_T_max 0.8838
_exptl_absorpt_correction_T_min 0.5700
_exptl_absorpt_correction_type multi-scan
_exptl_absorpt_process_details '(CrystalClear; Rigaku/MSC, 2005)'
_exptl_crystal_colour colourless
_exptl_crystal_density_diffrn 1.664
_exptl_crystal_density_method 'not measured'
_exptl_crystal_description plate
_exptl_crystal_F_000 656
_exptl_crystal_size_max 0.20
_exptl_crystal_size_mid 0.18
_exptl_crystal_size_min 0.04
_refine_diff_density_max 0.971
_refine_diff_density_min -0.962
_refine_ls_extinction_coef 0.017(3)
_refine_ls_extinction_expression Fc^*^=kFc[1+0.001xFc^2^\l^3^/sin(2\q)]^-1/4^
_refine_ls_extinction_method 'SHELXL97 (Sheldrick, 2008)'
_refine_ls_goodness_of_fit_ref 0.988
_refine_ls_hydrogen_treatment mixed
_refine_ls_matrix_type full
_refine_ls_number_parameters 179
_refine_ls_number_reflns 2279
_refine_ls_number_restraints 0
_refine_ls_restrained_S_all 0.988
_refine_ls_R_factor_all 0.0978
_refine_ls_R_factor_gt 0.0659
_refine_ls_shift/su_max 0.001
_refine_ls_shift/su_mean 0.000
_refine_ls_structure_factor_coef Fsqd
_refine_ls_weighting_details 'calc w=1/[\s^2^(Fo^2^)+(0.0585P)^2^] where P=(Fo^2^+2Fc^2^)/3'
_refine_ls_weighting_scheme calc
_refine_ls_wR_factor_gt 0.1341
_refine_ls_wR_factor_ref 0.1601
_reflns_number_gt 1063
_reflns_number_total 2279
_reflns_threshold_expression I>2\s(I)
_cod_data_source_file rk2160.cif
_cod_data_source_block I
_cod_depositor_comments
;
The following automatic conversions were performed:
'_symmetry_cell_setting' value 'Monoclinic' changed to 'monoclinic'
according to '/home/saulius/struct/CIF-dictionaries/cif_core.dic'
dictionary named 'cif_core.dic' version 2.4.1 from 2010-06-29.

Automatic conversion script
Id: cif_fix_enum 1527 2010-12-29 10:47:43Z saulius 

The following automatic conversions were performed:

'_symmetry_cell_setting' value 'Monoclinic' changed to 'monoclinic'
according to /home/saulius/struct/CIF-dictionaries/cif_core.dic
dictionary named 'cif_core.dic' version 2.4.1 from 2010-06-29.

Automatic conversion script
Id: cif_fix_values 1715 2011-07-08 13:25:40Z adriana 
;
_cod_original_sg_symbol_H-M 'P 21/c'
_cod_database_code 2223533
_cod_database_fobs_code 2223533

loop_
_symmetry_equiv_pos_as_xyz
'x, y, z'
'-x, y+1/2, -z+1/2'
'-x, -y, -z'
'x, -y-1/2, z-1/2'

loop_
_atom_site_type_symbol
_atom_site_label
_atom_site_fract_x
_atom_site_fract_y
_atom_site_fract_z
_atom_site_U_iso_or_equiv
_atom_site_adp_type
_atom_site_calc_flag
_atom_site_refinement_flags
_atom_site_occupancy
_atom_site_disorder_assembly
_atom_site_disorder_group
Br Br1 0.55042(5) 0.35263(5) 1.07667(10) 0.0385(4) Uani d . 1 . .
O O1 1.2599(3) 0.2261(3) 0.9075(6) 0.0281(11) Uani d . 1 . .
O O2 1.2115(3) 0.0519(3) 0.8410(5) 0.0263(11) Uani d . 1 . .
O O3 1.0562(3) 0.0009(3) 0.8058(6) 0.0335(12) Uani d . 1 . .
O O4 1.1515(3) 0.3439(3) 0.9505(6) 0.0310(12) Uani d . 1 . .
N N1 0.9664(4) 0.2768(4) 0.9800(7) 0.0235(13) Uani d . 1 . .
H H1N 1.008(7) 0.337(5) 0.978(11) 0.08(3) Uiso d . 1 . .
C C1 1.0970(5) 0.1708(4) 0.9159(8) 0.0232(16) Uani d . 1 . .
C C2 1.1680(5) 0.2526(5) 0.9294(8) 0.0269(16) Uani d . 1 . .
C C3 1.2909(5) 0.1209(5) 0.9352(9) 0.0270(16) Uani d . 1 . .
C C4 1.1175(5) 0.0689(5) 0.8546(8) 0.0260(16) Uani d . 1 . .
C C5 1.3741(5) 0.1084(5) 0.8402(9) 0.0324(17) Uani d . 1 . .
H H5A 1.3500 0.1275 0.7124 0.049 Uiso calc R 1 . .
H H5B 1.3955 0.0380 0.8485 0.049 Uiso calc R 1 . .
H H5C 1.4294 0.1516 0.8994 0.049 Uiso calc R 1 . .
C C6 1.3222(5) 0.0959(5) 1.1391(8) 0.0351(18) Uani d . 1 . .
H H6A 1.3725 0.1438 1.2018 0.053 Uiso calc R 1 . .
H H6B 1.3490 0.0275 1.1562 0.053 Uiso calc R 1 . .
H H6C 1.2652 0.1004 1.1890 0.053 Uiso calc R 1 . .
C C7 1.0035(5) 0.1867(5) 0.9435(8) 0.0250(16) Uani d . 1 . .
H H7 0.9624 0.1294 0.9362 0.030 Uiso calc R 1 . .
C C8 0.8705(5) 0.2914(5) 1.0096(7) 0.0212(15) Uani d . 1 . .
C C9 0.8101(5) 0.2096(5) 1.0358(8) 0.0294(17) Uani d . 1 . .
H H9 0.8340 0.1426 1.0388 0.035 Uiso calc R 1 . .
C C10 0.7156(5) 0.2274(5) 1.0571(8) 0.0284(16) Uani d . 1 . .
H H10 0.6755 0.1730 1.0746 0.034 Uiso calc R 1 . .
C C11 0.6813(5) 0.3276(5) 1.0521(8) 0.0241(16) Uani d . 1 . .
C C12 0.7412(5) 0.4097(4) 1.0325(8) 0.0259(16) Uani d . 1 . .
H H12 0.7180 0.4766 1.0339 0.031 Uiso calc R 1 . .
C C13 0.8362(5) 0.3912(5) 1.0109(8) 0.0252(16) Uani d . 1 . .
H H13 0.8768 0.4459 0.9973 0.030 Uiso calc R 1 . .

loop_
_atom_site_aniso_label
_atom_site_aniso_U_11
_atom_site_aniso_U_22
_atom_site_aniso_U_33
_atom_site_aniso_U_12
_atom_site_aniso_U_13
_atom_site_aniso_U_23
Br1 0.0334(6) 0.0385(6) 0.0460(6) 0.0036(3) 0.0148(4) -0.0078(3)
O1 0.038(3) 0.020(2) 0.031(3) 0.000(2) 0.019(2) 0.000(2)
O2 0.030(3) 0.022(2) 0.032(3) 0.001(2) 0.016(2) -0.004(2)
O3 0.042(3) 0.022(3) 0.044(3) -0.005(2) 0.024(3) -0.001(2)
O4 0.040(3) 0.018(3) 0.038(3) 0.000(2) 0.016(2) -0.006(2)
N1 0.028(4) 0.019(3) 0.025(3) 0.001(3) 0.010(3) -0.003(2)
C1 0.035(5) 0.019(4) 0.019(3) -0.003(3) 0.013(3) 0.004(3)
C2 0.037(5) 0.027(4) 0.019(3) 0.006(3) 0.012(3) 0.005(3)
C3 0.029(5) 0.020(4) 0.034(4) 0.008(3) 0.012(3) -0.003(3)
C4 0.030(4) 0.023(4) 0.027(4) 0.003(3) 0.010(3) 0.006(3)
C5 0.034(5) 0.023(4) 0.043(4) 0.002(3) 0.014(4) -0.006(3)
C6 0.047(5) 0.030(4) 0.024(4) 0.015(3) 0.002(3) -0.004(3)
C7 0.034(5) 0.024(4) 0.019(3) 0.002(3) 0.010(3) 0.005(3)
C8 0.030(4) 0.020(4) 0.014(3) -0.004(3) 0.008(3) -0.002(3)
C9 0.047(5) 0.018(4) 0.028(4) 0.009(3) 0.019(3) 0.000(3)
C10 0.037(5) 0.030(4) 0.022(3) -0.006(3) 0.014(3) -0.005(3)
C11 0.028(4) 0.022(4) 0.022(4) 0.001(3) 0.007(3) -0.003(3)
C12 0.042(5) 0.013(3) 0.023(4) 0.008(3) 0.010(3) 0.005(3)
C13 0.041(5) 0.016(3) 0.022(4) -0.001(3) 0.014(3) 0.000(3)

loop_
_atom_type_symbol
_atom_type_description
_atom_type_scat_dispersion_real
_atom_type_scat_dispersion_imag
_atom_type_scat_source
C C 0.0033 0.0016 'International Tables Vol C Tables 4.2.6.8 and 6.1.1.4'
H H 0.0000 0.0000 'International Tables Vol C Tables 4.2.6.8 and 6.1.1.4'
N N 0.0061 0.0033 'International Tables Vol C Tables 4.2.6.8 and 6.1.1.4'
O O 0.0106 0.0060 'International Tables Vol C Tables 4.2.6.8 and 6.1.1.4'
Br Br -0.2901 2.4595 'International Tables Vol C Tables 4.2.6.8 and 6.1.1.4'

loop_
_geom_angle_atom_site_label_1
_geom_angle_atom_site_label_2
_geom_angle_atom_site_label_3
_geom_angle_site_symmetry_1
_geom_angle_site_symmetry_3
_geom_angle
_geom_angle_publ_flag
C2 O1 C3 . . 118.4(5) ?
C4 O2 C3 . . 118.9(5) ?
C7 N1 C8 . . 125.2(6) ?
C7 N1 H1N . . 117(5) ?
C8 N1 H1N . . 118(5) ?
C7 C1 C2 . . 122.1(6) ?
C7 C1 C4 . . 116.9(6) ?
C2 C1 C4 . . 120.8(6) ?
O4 C2 O1 . . 118.0(6) ?
O4 C2 C1 . . 125.5(6) ?
O1 C2 C1 . . 116.4(5) ?
O1 C3 O2 . . 111.2(5) ?
O1 C3 C6 . . 110.4(5) ?
O2 C3 C6 . . 109.8(5) ?
O1 C3 C5 . . 105.7(5) ?
O2 C3 C5 . . 106.1(5) ?
C6 C3 C5 . . 113.6(6) ?
O3 C4 O2 . . 117.9(6) ?
O3 C4 C1 . . 125.5(6) ?
O2 C4 C1 . . 116.4(6) ?
C3 C5 H5A . . 109.5 ?
C3 C5 H5B . . 109.5 ?
H5A C5 H5B . . 109.5 ?
C3 C5 H5C . . 109.5 ?
H5A C5 H5C . . 109.5 ?
H5B C5 H5C . . 109.5 ?
C3 C6 H6A . . 109.5 ?
C3 C6 H6B . . 109.5 ?
H6A C6 H6B . . 109.5 ?
C3 C6 H6C . . 109.5 ?
H6A C6 H6C . . 109.5 ?
H6B C6 H6C . . 109.5 ?
N1 C7 C1 . . 126.0(6) ?
N1 C7 H7 . . 117.0 ?
C1 C7 H7 . . 117.0 ?
C13 C8 C9 . . 119.7(6) ?
C13 C8 N1 . . 117.7(5) ?
C9 C8 N1 . . 122.6(6) ?
C10 C9 C8 . . 120.5(6) ?
C10 C9 H9 . . 119.7 ?
C8 C9 H9 . . 119.7 ?
C9 C10 C11 . . 119.0(6) ?
C9 C10 H10 . . 120.5 ?
C11 C10 H10 . . 120.5 ?
C12 C11 C10 . . 121.3(6) ?
C12 C11 Br1 . . 119.5(5) ?
C10 C11 Br1 . . 119.2(5) ?
C11 C12 C13 . . 119.5(6) ?
C11 C12 H12 . . 120.3 ?
C13 C12 H12 . . 120.3 ?
C8 C13 C12 . . 120.0(6) ?
C8 C13 H13 . . 120.0 ?
C12 C13 H13 . . 120.0 ?

loop_
_geom_bond_atom_site_label_1
_geom_bond_atom_site_label_2
_geom_bond_site_symmetry_2
_geom_bond_distance
_geom_bond_publ_flag
Br1 C11 . 1.895(6) ?
O1 C2 . 1.369(7) ?
O1 C3 . 1.433(7) ?
O2 C4 . 1.350(7) ?
O2 C3 . 1.449(7) ?
O3 C4 . 1.214(7) ?
O4 C2 . 1.229(6) ?
N1 C7 . 1.338(7) ?
N1 C8 . 1.415(8) ?
N1 H1N . 0.98(7) ?
C1 C7 . 1.378(8) ?
C1 C2 . 1.434(8) ?
C1 C4 . 1.455(8) ?
C3 C6 . 1.509(8) ?
C3 C5 . 1.513(8) ?
C5 H5A . 0.9600 ?
C5 H5B . 0.9600 ?
C5 H5C . 0.9600 ?
C6 H6A . 0.9600 ?
C6 H6B . 0.9600 ?
C6 H6C . 0.9600 ?
C7 H7 . 0.9300 ?
C8 C13 . 1.385(8) ?
C8 C9 . 1.399(8) ?
C9 C10 . 1.378(8) ?
C9 H9 . 0.9300 ?
C10 C11 . 1.386(8) ?
C10 H10 . 0.9300 ?
C11 C12 . 1.383(8) ?
C12 C13 . 1.386(8) ?
C12 H12 . 0.9300 ?
C13 H13 . 0.9300 ?

loop_
_geom_hbond_atom_site_label_D
_geom_hbond_atom_site_label_H
_geom_hbond_atom_site_label_A
_geom_hbond_site_symmetry_A
_geom_hbond_distance_DH
_geom_hbond_distance_HA
_geom_hbond_distance_DA
_geom_hbond_angle_DHA
N1 H1N O4 . 0.98(7) 2.06(8) 2.770(7) 128(6)
C9 H9 O3 3_757 0.93 2.49 3.345(8) 152

loop_
_geom_torsion_atom_site_label_1
_geom_torsion_atom_site_label_2
_geom_torsion_atom_site_label_3
_geom_torsion_atom_site_label_4
_geom_torsion_site_symmetry_1
_geom_torsion_site_symmetry_2
_geom_torsion_site_symmetry_3
_geom_torsion_site_symmetry_4
_geom_torsion
_geom_torsion_publ_flag
C3 O1 C2 O4 . . . . 162.6(5) ?
C3 O1 C2 C1 . . . . -20.6(8) ?
C7 C1 C2 O4 . . . . -6.4(10) ?
C4 C1 C2 O4 . . . . 167.6(6) ?
C7 C1 C2 O1 . . . . 177.0(5) ?
C4 C1 C2 O1 . . . . -8.9(8) ?
C2 O1 C3 O2 . . . . 46.4(7) ?
C2 O1 C3 C6 . . . . -75.7(7) ?
C2 O1 C3 C5 . . . . 161.1(5) ?
C4 O2 C3 O1 . . . . -44.9(7) ?
C4 O2 C3 C6 . . . . 77.5(6) ?
C4 O2 C3 C5 . . . . -159.4(5) ?
C3 O2 C4 O3 . . . . -166.3(5) ?
C3 O2 C4 C1 . . . . 17.6(7) ?
C7 C1 C4 O3 . . . . 8.9(9) ?
C2 C1 C4 O3 . . . . -165.4(6) ?
C7 C1 C4 O2 . . . . -175.3(5) ?
C2 C1 C4 O2 . . . . 10.3(8) ?
C8 N1 C7 C1 . . . . -179.4(6) ?
C2 C1 C7 N1 . . . . 2.0(10) ?
C4 C1 C7 N1 . . . . -172.3(6) ?
C7 N1 C8 C13 . . . . -168.0(5) ?
C7 N1 C8 C9 . . . . 11.5(9) ?
C13 C8 C9 C10 . . . . 2.0(9) ?
N1 C8 C9 C10 . . . . -177.5(5) ?
C8 C9 C10 C11 . . . . 0.1(9) ?
C9 C10 C11 C12 . . . . -2.3(9) ?
C9 C10 C11 Br1 . . . . 178.8(5) ?
C10 C11 C12 C13 . . . . 2.3(9) ?
Br1 C11 C12 C13 . . . . -178.7(4) ?
C9 C8 C13 C12 . . . . -1.9(8) ?
N1 C8 C13 C12 . . . . 177.6(5) ?
C11 C12 C13 C8 . . . . -0.2(8) ?

loop_
_cod_related_entry_id
_cod_related_entry_database
_cod_related_entry_code
1 ChemSpider 2032336
